data_4127581
loop_
_publ_author_name
'Zhao, Kuo'
'Yamashita, Kenji'
'Carpenter, Joseph E.'
'Sherwood, Trevor C.'
'Ewing, William R.'
'Cheng, Peter T. W.'
'Knowles, Robert R.'

_publ_section_title
;
 Catalytic Ring Expansions of Cyclic Alcohols Enabled by Proton-Coupled
 Electron Transfer.
;
_journal_issue 22
_journal_name_full 'Journal of the American Chemical Society'
_journal_page_first 8752
_journal_page_last 8757
_journal_paper_doi 10.1021/jacs.9b03973
_journal_volume 141
_journal_year 2019
_chemical_absolute_configuration ad
_chemical_formula_sum 'C28 H40 O2'
_chemical_formula_weight 408.60
_chemical_name_common KY1-Mo
_space_group_crystal_system triclinic
_space_group_IT_number 1
_space_group_name_Hall 'P 1'
_space_group_name_H-M_alt 'P 1'
_symmetry_space_group_name_Hall 'P 1'
_symmetry_space_group_name_H-M 'P 1'
_atom_sites_solution_hydrogens geom
_audit_creation_method SHELXL-2014/7
_cell_angle_alpha 114.987(2)
_cell_angle_beta 102.242(2)
_cell_angle_gamma 94.169(2)
_cell_formula_units_Z 1
_cell_length_a 6.7263(5)
_cell_length_b 9.6206(7)
_cell_length_c 10.0133(7)
_cell_measurement_reflns_used 9875
_cell_measurement_temperature 100(2)
_cell_measurement_theta_max 36.3716
_cell_measurement_theta_min 2.3295
_cell_volume 564.26(7)
_computing_cell_refinement 'SAINT V8.34A (Bruker AXS Inc., 2013)'
_computing_data_collection 'Bruker Instrument Service v2014.11.0.1'
_computing_data_reduction 'SAINT V8.34A (Bruker AXS Inc., 2013)'
_computing_structure_refinement 'SHELXL-2014/7 (Sheldrick, 2014)'
_computing_structure_solution 'SHELXL-2014 (Sheldrick, 2014)'
_diffrn_ambient_temperature 100(2)
_diffrn_detector_area_resol_mean 8.3333
_diffrn_measured_fraction_theta_full 1.000
_diffrn_measured_fraction_theta_max 1.000
_diffrn_measurement_device_type 'Bruker Apex II CCD'
_diffrn_radiation_type MoK\a
_diffrn_radiation_wavelength 0.71073
_diffrn_reflns_av_R_equivalents 0.0193
_diffrn_reflns_av_unetI/netI 0.0203
_diffrn_reflns_Laue_measured_fraction_full 1.000
_diffrn_reflns_Laue_measured_fraction_max 1.000
_diffrn_reflns_limit_h_max 11
_diffrn_reflns_limit_h_min -11
_diffrn_reflns_limit_k_max 15
_diffrn_reflns_limit_k_min -15
_diffrn_reflns_limit_l_max 16
_diffrn_reflns_limit_l_min -16
_diffrn_reflns_number 33508
_diffrn_reflns_point_group_measured_fraction_full 1.000
_diffrn_reflns_point_group_measured_fraction_max 1.000
_diffrn_reflns_theta_full 25.242
_diffrn_reflns_theta_max 35.620
_diffrn_reflns_theta_min 2.330
_diffrn_source 'fine focus tube'
_exptl_absorpt_coefficient_mu 0.073
_exptl_absorpt_correction_T_max 0.99
_exptl_absorpt_correction_T_min 0.93
_exptl_absorpt_correction_type multi-scan
_exptl_absorpt_process_details 'SADABS V2014/2 (Bruker AXS Inc.)'
_exptl_crystal_density_diffrn 1.202
_exptl_crystal_density_method 'not measured'
_exptl_crystal_description prism
_exptl_crystal_F_000 224
_exptl_crystal_size_max 0.315
_exptl_crystal_size_mid 0.248
_exptl_crystal_size_min 0.198
_refine_diff_density_max 0.435
_refine_diff_density_min -0.180
_refine_diff_density_rms 0.046
_refine_ls_abs_structure_details
; 
 Flack x determined using 4643 quotients [(I+)-(I-)]/[(I+)+(I-)] 
 (Parsons, Flack and Wagner, Acta Cryst. B69 (2013) 249-259). 
;
_refine_ls_abs_structure_Flack -0.02(17)
_refine_ls_extinction_method none
_refine_ls_goodness_of_fit_ref 1.028
_refine_ls_hydrogen_treatment constr
_refine_ls_matrix_type full
_refine_ls_number_parameters 274
_refine_ls_number_reflns 10387
_refine_ls_number_restraints 3
_refine_ls_restrained_S_all 1.028
_refine_ls_R_factor_all 0.0347
_refine_ls_R_factor_gt 0.0320
_refine_ls_shift/su_max 0.001
_refine_ls_shift/su_mean 0.000
_refine_ls_structure_factor_coef Fsqd
_refine_ls_weighting_details 'w=1/[\s^2^(Fo^2^)+(0.0594P)^2^+0.0260P] where P=(Fo^2^+2Fc^2^)/3'
_refine_ls_weighting_scheme calc
_refine_ls_wR_factor_gt 0.0876
_refine_ls_wR_factor_ref 0.0899
_reflns_Friedel_coverage 0.999
_reflns_Friedel_fraction_full 1.000
_reflns_Friedel_fraction_max 0.999
_reflns_number_gt 9802
_reflns_number_total 10387
_reflns_threshold_expression 'I > 2\s(I)'
_cod_data_source_file ja9b03973_si_004.cif
_cod_data_source_block mo_PDJKY1_0m
_cod_database_code 4127581
_shelx_shelxl_version_number 2014/7
_shelx_space_group_comment
; 
The symmetry employed for this shelxl refinement is uniquely defined 
by the following loop, which should always be used as a source of 
symmetry information in preference to the above space-group names. 
They are only intended as comments. 
;
_shelx_estimated_absorpt_t_min 0.977
_shelx_estimated_absorpt_t_max 0.986

loop_
_space_group_symop_operation_xyz
'x, y, z'

loop_
_atom_site_label
_atom_site_type_symbol
_atom_site_fract_x
_atom_site_fract_y
_atom_site_fract_z
_atom_site_U_iso_or_equiv
_atom_site_adp_type
_atom_site_occupancy
_atom_site_site_symmetry_order
_atom_site_calc_flag
_atom_site_refinement_flags_posn
_atom_site_refinement_flags_adp
O1 O -0.09140(11) 0.07090(9) -0.30465(8) 0.01740(14) Uani 1 1 d . .
C1 C 0.00417(13) 0.18034(11) -0.14813(10) 0.01324(15) Uani 1 1 d . .
H1 H -0.0683 0.2716 -0.1201 0.016 Uiso 1 1 calc R U
O2 O 1.30718(12) 0.69903(11) 0.83968(9) 0.02166(15) Uani 1 1 d . .
C2 C -0.00397(14) 0.10926(11) -0.03840(10) 0.01377(15) Uani 1 1 d . .
H2A H 0.0477 0.0096 -0.0751 0.017 Uiso 1 1 calc R U
H2B H -0.1494 0.0863 -0.0374 0.017 Uiso 1 1 calc R U
C3 C 0.12626(13) 0.21904(10) 0.12450(10) 0.01270(14) Uani 1 1 d . .
H3A H 0.1196 0.1676 0.1911 0.015 Uiso 1 1 calc R U
H3B H 0.0668 0.3149 0.1643 0.015 Uiso 1 1 calc R U
C4 C 0.35448(13) 0.26420(10) 0.13212(9) 0.00979(13) Uani 1 1 d . .
C6 C 0.47736(14) 0.33026(10) 0.41816(10) 0.01299(14) Uani 1 1 d . .
H6A H 0.3329 0.3016 0.4181 0.016 Uiso 1 1 calc R U
H6B H 0.5402 0.2355 0.3916 0.016 Uiso 1 1 calc R U
C5 C 0.47647(13) 0.38776(9) 0.29674(9) 0.01002(13) Uani 1 1 d . .
H5 H 0.4027 0.4784 0.3234 0.012 Uiso 1 1 calc R U
C7 C 0.59770(13) 0.45368(10) 0.57830(9) 0.01289(14) Uani 1 1 d . .
H7A H 0.5947 0.4109 0.6522 0.015 Uiso 1 1 calc R U
H7B H 0.5288 0.5455 0.6077 0.015 Uiso 1 1 calc R U
C8 C 0.82428(13) 0.50608(9) 0.58816(9) 0.01018(13) Uani 1 1 d . .
C9 C 0.93422(13) 0.64067(10) 0.75166(9) 0.01146(14) Uani 1 1 d . .
H9 H 0.8545 0.7278 0.7704 0.014 Uiso 1 1 calc R U
C10 C 1.15122(14) 0.70164(11) 0.75327(10) 0.01413(15) Uani 1 1 d . .
C11 C 1.15975(14) 0.75826(11) 0.63534(11) 0.01578(16) Uani 1 1 d . .
H11A H 1.3058 0.7855 0.6380 0.019 Uiso 1 1 calc R U
H11B H 1.0979 0.8534 0.6593 0.019 Uiso 1 1 calc R U
C12 C 1.04168(13) 0.63190(11) 0.47481(10) 0.01401(15) Uani 1 1 d . .
H12A H 1.0345 0.6757 0.4008 0.017 Uiso 1 1 calc R U
H12B H 1.1181 0.5443 0.4440 0.017 Uiso 1 1 calc R U
C13 C 0.82158(12) 0.57034(9) 0.46909(9) 0.01060(13) Uani 1 1 d . .
H13 H 0.7487 0.6614 0.4991 0.013 Uiso 1 1 calc R U
C14 C 0.69919(13) 0.45066(10) 0.30495(10) 0.01061(13) Uani 1 1 d . .
H14 H 0.7729 0.3603 0.2724 0.013 Uiso 1 1 calc R U
C15 C 0.69304(14) 0.52012(11) 0.19187(11) 0.01543(16) Uani 1 1 d . .
H15A H 0.6300 0.6147 0.2263 0.019 Uiso 1 1 calc R U
H15B H 0.8363 0.5517 0.1915 0.019 Uiso 1 1 calc R U
C16 C 0.56971(14) 0.40484(12) 0.02956(10) 0.01543(16) Uani 1 1 d . .
H16A H 0.5604 0.4574 -0.0373 0.019 Uiso 1 1 calc R U
H16B H 0.6433 0.3169 -0.0104 0.019 Uiso 1 1 calc R U
C17 C 0.35264(13) 0.34181(10) 0.02420(10) 0.01145(14) Uani 1 1 d . .
H17 H 0.2829 0.4337 0.0631 0.014 Uiso 1 1 calc R U
C18 C 0.22578(13) 0.23488(11) -0.14029(10) 0.01313(14) Uani 1 1 d . .
H18A H 0.2256 0.2916 -0.2030 0.016 Uiso 1 1 calc R U
H18B H 0.2915 0.1430 -0.1839 0.016 Uiso 1 1 calc R U
C19 C -0.30928(17) 0.03450(16) -0.34218(14) 0.0264(2) Uani 1 1 d . .
H19A H -0.3625 -0.0433 -0.4494 0.040 Uiso 1 1 calc R U
H19B H -0.3667 0.1292 -0.3269 0.040 Uiso 1 1 calc R U
H19C H -0.3499 -0.0076 -0.2763 0.040 Uiso 1 1 calc R U
C20 C 0.45224(14) 0.11639(10) 0.08254(10) 0.01386(14) Uani 1 1 d . .
H20A H 0.4045 0.0551 -0.0289 0.021 Uiso 1 1 calc R U
H20B H 0.4110 0.0536 0.1312 0.021 Uiso 1 1 calc R U
H20C H 0.6033 0.1465 0.1138 0.021 Uiso 1 1 calc R U
C21 C 0.94106(14) 0.36825(10) 0.55786(10) 0.01429(15) Uani 1 1 d . .
H21A H 0.8954 0.2943 0.4490 0.021 Uiso 1 1 calc R U
H21B H 0.9118 0.3156 0.6186 0.021 Uiso 1 1 calc R U
H21C H 1.0901 0.4073 0.5868 0.021 Uiso 1 1 calc R U
C22 C 0.94480(15) 0.59495(11) 0.88224(10) 0.01449(15) Uani 1 1 d . .
H22A H 0.8135 0.5253 0.8594 0.017 Uiso 1 1 calc R U
H22B H 1.0576 0.5347 0.8848 0.017 Uiso 1 1 calc R U
C23 C 0.98100(14) 0.73046(10) 1.03908(10) 0.01246(14) Uani 1 1 d . .
C24 C 0.81917(15) 0.80676(11) 1.08136(11) 0.01571(15) Uani 1 1 d . .
H24 H 0.6894 0.7797 1.0080 0.019 Uiso 1 1 calc R U
C25 C 0.84618(18) 0.92243(12) 1.23032(12) 0.01960(18) Uani 1 1 d . .
H25 H 0.7346 0.9729 1.2577 0.024 Uiso 1 1 calc R U
C26 C 1.03577(19) 0.96415(12) 1.33896(11) 0.02118(19) Uani 1 1 d . .
H26 H 1.0532 1.0411 1.4409 0.025 Uiso 1 1 calc R U
C27 C 1.19876(17) 0.89216(12) 1.29666(12) 0.02043(18) Uani 1 1 d . .
H27 H 1.3296 0.9220 1.3695 0.025 Uiso 1 1 calc R U
C28 C 1.17240(15) 0.77611(11) 1.14792(11) 0.01621(16) Uani 1 1 d . .
H28 H 1.2855 0.7277 1.1204 0.019 Uiso 1 1 calc R U

loop_
_atom_site_aniso_label
_atom_site_aniso_U_11
_atom_site_aniso_U_22
_atom_site_aniso_U_33
_atom_site_aniso_U_23
_atom_site_aniso_U_13
_atom_site_aniso_U_12
O1 0.0144(3) 0.0207(3) 0.0119(3) 0.0047(2) -0.0002(2) 0.0013(2)
C1 0.0119(3) 0.0143(3) 0.0123(3) 0.0052(3) 0.0023(3) 0.0025(3)
O2 0.0135(3) 0.0292(4) 0.0179(3) 0.0083(3) 0.0013(2) 0.0023(3)
C2 0.0119(3) 0.0147(3) 0.0124(3) 0.0050(3) 0.0022(3) -0.0005(3)
C3 0.0113(3) 0.0140(3) 0.0114(3) 0.0044(3) 0.0039(3) 0.0000(3)
C4 0.0100(3) 0.0099(3) 0.0094(3) 0.0039(3) 0.0034(2) 0.0016(2)
C6 0.0129(3) 0.0147(3) 0.0109(3) 0.0061(3) 0.0029(3) -0.0017(3)
C5 0.0102(3) 0.0103(3) 0.0099(3) 0.0045(3) 0.0038(2) 0.0011(2)
C7 0.0122(3) 0.0151(4) 0.0103(3) 0.0048(3) 0.0039(3) -0.0003(3)
C8 0.0109(3) 0.0095(3) 0.0095(3) 0.0036(3) 0.0031(2) 0.0011(2)
C9 0.0125(3) 0.0101(3) 0.0101(3) 0.0032(3) 0.0029(3) 0.0008(3)
C10 0.0135(3) 0.0124(3) 0.0120(3) 0.0017(3) 0.0033(3) 0.0002(3)
C11 0.0143(4) 0.0141(4) 0.0153(4) 0.0043(3) 0.0036(3) -0.0032(3)
C12 0.0124(3) 0.0151(4) 0.0127(3) 0.0049(3) 0.0041(3) -0.0015(3)
C13 0.0108(3) 0.0097(3) 0.0114(3) 0.0046(3) 0.0037(3) 0.0010(2)
C14 0.0104(3) 0.0116(3) 0.0102(3) 0.0051(3) 0.0035(2) 0.0007(2)
C15 0.0148(4) 0.0180(4) 0.0146(4) 0.0099(3) 0.0025(3) -0.0028(3)
C16 0.0133(3) 0.0213(4) 0.0131(4) 0.0096(3) 0.0038(3) -0.0011(3)
C17 0.0118(3) 0.0125(3) 0.0113(3) 0.0061(3) 0.0039(3) 0.0021(3)
C18 0.0116(3) 0.0168(4) 0.0109(3) 0.0063(3) 0.0029(3) 0.0021(3)
C19 0.0145(4) 0.0336(6) 0.0227(5) 0.0095(4) -0.0027(4) -0.0013(4)
C20 0.0158(3) 0.0119(3) 0.0130(3) 0.0044(3) 0.0038(3) 0.0044(3)
C21 0.0173(4) 0.0110(3) 0.0136(3) 0.0045(3) 0.0040(3) 0.0044(3)
C22 0.0189(4) 0.0119(3) 0.0106(3) 0.0043(3) 0.0022(3) 0.0007(3)
C23 0.0147(3) 0.0121(3) 0.0101(3) 0.0052(3) 0.0023(3) 0.0008(3)
C24 0.0166(4) 0.0172(4) 0.0149(4) 0.0084(3) 0.0044(3) 0.0043(3)
C25 0.0270(5) 0.0181(4) 0.0185(4) 0.0098(3) 0.0102(4) 0.0096(3)
C26 0.0348(5) 0.0150(4) 0.0119(4) 0.0048(3) 0.0050(4) 0.0047(4)
C27 0.0243(5) 0.0183(4) 0.0126(4) 0.0051(3) -0.0020(3) 0.0007(3)
C28 0.0156(4) 0.0168(4) 0.0134(4) 0.0057(3) 0.0007(3) 0.0020(3)

loop_
_atom_type_symbol
_atom_type_description
_atom_type_scat_dispersion_real
_atom_type_scat_dispersion_imag
_atom_type_scat_source
C C 0.0033 0.0016 'International Tables Vol C Tables 4.2.6.8 and 6.1.1.4'
H H 0.0000 0.0000 'International Tables Vol C Tables 4.2.6.8 and 6.1.1.4'
O O 0.0106 0.0060 'International Tables Vol C Tables 4.2.6.8 and 6.1.1.4'

loop_
_geom_angle_atom_site_label_1
_geom_angle_atom_site_label_2
_geom_angle_atom_site_label_3
_geom_angle
C19 O1 C1 114.32(8)
O1 C1 C18 106.18(7)
O1 C1 C2 112.41(7)
C18 C1 C2 111.38(7)
O1 C1 H1 108.9
C18 C1 H1 108.9
C2 C1 H1 108.9
C1 C2 C3 111.71(7)
C1 C2 H2A 109.3
C3 C2 H2A 109.3
C1 C2 H2B 109.3
C3 C2 H2B 109.3
H2A C2 H2B 107.9
C2 C3 C4 112.50(7)
C2 C3 H3A 109.1
C4 C3 H3A 109.1
C2 C3 H3B 109.1
C4 C3 H3B 109.1
H3A C3 H3B 107.8
C3 C4 C20 109.14(7)
C3 C4 C17 106.19(7)
C20 C4 C17 112.46(7)
C3 C4 C5 110.77(6)
C20 C4 C5 110.57(7)
C17 C4 C5 107.63(6)
C7 C6 C5 112.15(7)
C7 C6 H6A 109.2
C5 C6 H6A 109.2
C7 C6 H6B 109.2
C5 C6 H6B 109.2
H6A C6 H6B 107.9
C6 C5 C14 110.85(7)
C6 C5 C4 113.28(7)
C14 C5 C4 112.38(6)
C6 C5 H5 106.6
C14 C5 H5 106.6
C4 C5 H5 106.6
C6 C7 C8 112.57(7)
C6 C7 H7A 109.1
C8 C7 H7A 109.1
C6 C7 H7B 109.1
C8 C7 H7B 109.1
H7A C7 H7B 107.8
C7 C8 C21 110.16(7)
C7 C8 C13 107.31(6)
C21 C8 C13 112.05(7)
C7 C8 C9 109.95(7)
C21 C8 C9 108.74(7)
C13 C8 C9 108.61(6)
C10 C9 C22 110.33(7)
C10 C9 C8 108.82(7)
C22 C9 C8 114.53(7)
C10 C9 H9 107.6
C22 C9 H9 107.6
C8 C9 H9 107.6
O2 C10 C11 122.15(9)
O2 C10 C9 122.58(9)
C11 C10 C9 115.20(8)
C10 C11 C12 110.55(7)
C10 C11 H11A 109.5
C12 C11 H11A 109.5
C10 C11 H11B 109.5
C12 C11 H11B 109.5
H11A C11 H11B 108.1
C13 C12 C11 111.85(7)
C13 C12 H12A 109.2
C11 C12 H12A 109.2
C13 C12 H12B 109.2
C11 C12 H12B 109.2
H12A C12 H12B 107.9
C12 C13 C14 111.51(7)
C12 C13 C8 111.20(7)
C14 C13 C8 112.81(6)
C12 C13 H13 107.0
C14 C13 H13 107.0
C8 C13 H13 107.0
C15 C14 C5 109.83(7)
C15 C14 C13 111.32(7)
C5 C14 C13 112.28(6)
C15 C14 H14 107.7
C5 C14 H14 107.7
C13 C14 H14 107.7
C16 C15 C14 112.21(7)
C16 C15 H15A 109.2
C14 C15 H15A 109.2
C16 C15 H15B 109.2
C14 C15 H15B 109.2
H15A C15 H15B 107.9
C17 C16 C15 111.81(7)
C17 C16 H16A 109.3
C15 C16 H16A 109.3
C17 C16 H16B 109.3
C15 C16 H16B 109.3
H16A C16 H16B 107.9
C16 C17 C18 111.32(7)
C16 C17 C4 112.25(7)
C18 C17 C4 112.75(7)
C16 C17 H17 106.7
C18 C17 H17 106.7
C4 C17 H17 106.7
C1 C18 C17 111.80(7)
C1 C18 H18A 109.3
C17 C18 H18A 109.3
C1 C18 H18B 109.3
C17 C18 H18B 109.3
H18A C18 H18B 107.9
O1 C19 H19A 109.5
O1 C19 H19B 109.5
H19A C19 H19B 109.5
O1 C19 H19C 109.5
H19A C19 H19C 109.5
H19B C19 H19C 109.5
C4 C20 H20A 109.5
C4 C20 H20B 109.5
H20A C20 H20B 109.5
C4 C20 H20C 109.5
H20A C20 H20C 109.5
H20B C20 H20C 109.5
C8 C21 H21A 109.5
C8 C21 H21B 109.5
H21A C21 H21B 109.5
C8 C21 H21C 109.5
H21A C21 H21C 109.5
H21B C21 H21C 109.5
C23 C22 C9 114.92(7)
C23 C22 H22A 108.5
C9 C22 H22A 108.5
C23 C22 H22B 108.5
C9 C22 H22B 108.5
H22A C22 H22B 107.5
C24 C23 C28 118.48(8)
C24 C23 C22 120.35(8)
C28 C23 C22 121.05(8)
C25 C24 C23 120.68(9)
C25 C24 H24 119.7
C23 C24 H24 119.7
C26 C25 C24 120.37(9)
C26 C25 H25 119.8
C24 C25 H25 119.8
C27 C26 C25 119.26(9)
C27 C26 H26 120.4
C25 C26 H26 120.4
C26 C27 C28 120.58(9)
C26 C27 H27 119.7
C28 C27 H27 119.7
C27 C28 C23 120.58(9)
C27 C28 H28 119.7
C23 C28 H28 119.7

loop_
_geom_bond_atom_site_label_1
_geom_bond_atom_site_label_2
_geom_bond_distance
O1 C19 1.4115(13)
O1 C1 1.4347(11)
C1 C18 1.5183(12)
C1 C2 1.5273(12)
C1 H1 1.0000
O2 C10 1.2194(12)
C2 C3 1.5322(12)
C2 H2A 0.9900
C2 H2B 0.9900
C3 C4 1.5416(12)
C3 H3A 0.9900
C3 H3B 0.9900
C4 C20 1.5424(12)
C4 C17 1.5501(11)
C4 C5 1.5597(11)
C6 C7 1.5290(12)
C6 C5 1.5329(12)
C6 H6A 0.9900
C6 H6B 0.9900
C5 C14 1.5463(11)
C5 H5 1.0000
C7 C8 1.5392(12)
C7 H7A 0.9900
C7 H7B 0.9900
C8 C21 1.5427(12)
C8 C13 1.5553(11)
C8 C9 1.5685(11)
C9 C10 1.5272(12)
C9 C22 1.5360(12)
C9 H9 1.0000
C10 C11 1.5041(14)
C11 C12 1.5362(13)
C11 H11A 0.9900
C11 H11B 0.9900
C12 C13 1.5342(12)
C12 H12A 0.9900
C12 H12B 0.9900
C13 C14 1.5473(11)
C13 H13 1.0000
C14 C15 1.5342(12)
C14 H14 1.0000
C15 C16 1.5269(13)
C15 H15A 0.9900
C15 H15B 0.9900
C16 C17 1.5208(12)
C16 H16A 0.9900
C16 H16B 0.9900
C17 C18 1.5311(12)
C17 H17 1.0000
C18 H18A 0.9900
C18 H18B 0.9900
C19 H19A 0.9800
C19 H19B 0.9800
C19 H19C 0.9800
C20 H20A 0.9800
C20 H20B 0.9800
C20 H20C 0.9800
C21 H21A 0.9800
C21 H21B 0.9800
C21 H21C 0.9800
C22 C23 1.5124(12)
C22 H22A 0.9900
C22 H22B 0.9900
C23 C24 1.3971(12)
C23 C28 1.3988(12)
C24 C25 1.3963(14)
C24 H24 0.9500
C25 C26 1.3925(16)
C25 H25 0.9500
C26 C27 1.3858(16)
C26 H26 0.9500
C27 C28 1.3966(14)
C27 H27 0.9500
C28 H28 0.9500
